data_7150319
loop_
_publ_author_name
'Adams, Luke A.'
'Charmant, Jonathan P. H.'
'Cox, Russell J.'
'Walter, Magnus'
'Whittingham, William G.'

_publ_section_title
;
 Efficient synthesis of protected cyclopropyl beta-aspartylphosphates.
;
_journal_issue 4
_journal_name_full 'Organic &amp; biomolecular chemistry'
_journal_page_first 542
_journal_page_last 553
_journal_paper_doi 10.1039/b311322a
_journal_volume 2
_journal_year 2004
_chemical_absolute_configuration syn
_chemical_formula_moiety 'C29 H35 N O6'
_chemical_formula_sum 'C29 H35 N O6'
_chemical_formula_weight 493.58
_chemical_name_systematic
;
?
;
_space_group_IT_number 1
_symmetry_cell_setting triclinic
_symmetry_space_group_name_Hall 'P 1'
_symmetry_space_group_name_H-M 'P 1'
_atom_sites_solution_hydrogens geom
_atom_sites_solution_primary direct
_atom_sites_solution_secondary difmap
_audit_creation_method SHELXL-97
_cell_angle_alpha 112.711(4)
_cell_angle_beta 91.376(4)
_cell_angle_gamma 97.897(4)
_cell_formula_units_Z 1
_cell_length_a 5.8851(13)
_cell_length_b 10.029(2)
_cell_length_c 12.416(3)
_cell_measurement_reflns_used 797
_cell_measurement_temperature 173(2)
_cell_measurement_theta_max 18.7
_cell_measurement_theta_min 2.3
_cell_volume 667.2(3)
_computing_cell_refinement 'Bruker SMART'
_computing_data_collection 'Bruker SMART'
_computing_data_reduction 'Bruker SHELXTL'
_computing_molecular_graphics 'Bruker SHELXTL'
_computing_publication_material 'Bruker SHELXTL'
_computing_structure_refinement 'SHELXL-97 (Sheldrick, 1997)'
_computing_structure_solution 'SHELXS-97 (Sheldrick, 1990)'
_diffrn_ambient_temperature 173(2)
_diffrn_measured_fraction_theta_full 0.998
_diffrn_measured_fraction_theta_max 0.998
_diffrn_measurement_device_type 'CCD area detector'
_diffrn_measurement_method '\w scans'
_diffrn_radiation_monochromator graphite
_diffrn_radiation_source 'fine-focus sealed tube'
_diffrn_radiation_type MoK\a
_diffrn_radiation_wavelength 0.71073
_diffrn_reflns_av_R_equivalents 0.0976
_diffrn_reflns_av_sigmaI/netI 0.2395
_diffrn_reflns_limit_h_max 6
_diffrn_reflns_limit_h_min -6
_diffrn_reflns_limit_k_max 11
_diffrn_reflns_limit_k_min -11
_diffrn_reflns_limit_l_max 14
_diffrn_reflns_limit_l_min -14
_diffrn_reflns_number 5369
_diffrn_reflns_theta_full 24.13
_diffrn_reflns_theta_max 24.13
_diffrn_reflns_theta_min 2.23
_diffrn_standards_decay_% 0
_exptl_absorpt_coefficient_mu 0.085
_exptl_absorpt_correction_T_max 1
_exptl_absorpt_correction_T_min 0.413
_exptl_absorpt_correction_type multi-scan
_exptl_absorpt_process_details 'SADABS (Sheldrick, 1998)'
_exptl_crystal_colour colorless
_exptl_crystal_density_diffrn 1.228
_exptl_crystal_density_method 'not measured'
_exptl_crystal_description block
_exptl_crystal_F_000 264
_exptl_crystal_size_max 0.25
_exptl_crystal_size_mid 0.25
_exptl_crystal_size_min 0.01
_refine_diff_density_max 0.394
_refine_diff_density_min -0.406
_refine_diff_density_rms 0.094
_refine_ls_abs_structure_details 'Flack H D (1983), Acta Cryst. A39, 876-881'
_refine_ls_extinction_method none
_refine_ls_goodness_of_fit_ref 0.879
_refine_ls_hydrogen_treatment constr
_refine_ls_matrix_type full
_refine_ls_number_parameters 332
_refine_ls_number_reflns 4013
_refine_ls_number_restraints 9
_refine_ls_restrained_S_all 0.879
_refine_ls_R_factor_all 0.1821
_refine_ls_R_factor_gt 0.0891
_refine_ls_shift/su_max 0.000
_refine_ls_shift/su_mean 0.000
_refine_ls_structure_factor_coef Fsqd
_refine_ls_weighting_details 'calc w=1/[\s^2^(Fo^2^)+(0.1071P)^2^+0.0000P] where P=(Fo^2^+2Fc^2^)/3'
_refine_ls_weighting_scheme calc
_refine_ls_wR_factor_gt 0.1994
_refine_ls_wR_factor_ref 0.2349
_reflns_number_gt 1800
_reflns_number_total 4013
_reflns_threshold_expression >2\s(I)
_cod_data_source_file b311322a.txt
_cod_data_source_block laaa
_cod_depositor_comments
;
The following automatic conversions were performed:
'_symmetry_cell_setting' value 'Triclinic' changed to 'triclinic'
according to '/home/saulius/struct/CIF-dictionaries/cif_core.dic'
dictionary named 'cif_core.dic' version 2.4.1 from 2010-06-29.

Automatic conversion script
Id: cif_fix_enum 1527 2010-12-29 10:47:43Z saulius 
;
_cod_original_sg_symbol_H-M P1
_cod_database_code 7150319

loop_
_symmetry_equiv_pos_as_xyz
'x, y, z'

loop_
_atom_site_label
_atom_site_type_symbol
_atom_site_fract_x
_atom_site_fract_y
_atom_site_fract_z
_atom_site_U_iso_or_equiv
_atom_site_adp_type
_atom_site_occupancy
_atom_site_symmetry_multiplicity
_atom_site_calc_flag
_atom_site_refinement_flags
_atom_site_disorder_assembly
_atom_site_disorder_group
C1 C 0.9206(15) 0.7895(9) 0.7860(8) 0.031(2) Uani 1 1 d . . .
H1 H 1.0709 0.8402 0.7890 0.037 Uiso 1 1 calc R . .
C2 C 0.8700(17) 0.7446(10) 0.8723(8) 0.037(3) Uani 1 1 d . . .
H2 H 0.9840 0.7651 0.9345 0.044 Uiso 1 1 calc R . .
C3 C 0.6509(17) 0.6674(11) 0.8730(9) 0.040(3) Uani 1 1 d . . .
H3 H 0.6145 0.6320 0.9322 0.048 Uiso 1 1 calc R . .
C4 C 0.4903(17) 0.6465(11) 0.7800(9) 0.039(3) Uani 1 1 d . . .
H4 H 0.3394 0.5974 0.7783 0.047 Uiso 1 1 calc R . .
C5 C 0.5384(15) 0.6920(9) 0.6937(8) 0.032(2) Uani 1 1 d . . .
H5 H 0.4211 0.6750 0.6339 0.038 Uiso 1 1 calc R . .
C6 C 0.7602(16) 0.7651(10) 0.6894(8) 0.035(2) Uani 1 1 d . . .
C7 C 0.8225(16) 0.8060(9) 0.5933(9) 0.034(2) Uani 1 1 d . . .
C8 C 1.0093(16) 0.9307(10) 0.6191(8) 0.032(2) Uani 1 1 d . . .
C9 C 1.2137(17) 0.9160(11) 0.5584(9) 0.039(3) Uani 1 1 d . . .
H9 H 1.2327 0.8244 0.4998 0.046 Uiso 1 1 calc R . .
C10 C 1.3839(17) 1.0371(12) 0.5860(10) 0.044(3) Uani 1 1 d . . .
H10 H 1.5175 1.0271 0.5439 0.052 Uiso 1 1 calc R . .
C11 C 1.3671(19) 1.1682(12) 0.6700(10) 0.050(3) Uani 1 1 d . . .
H11 H 1.4888 1.2479 0.6870 0.060 Uiso 1 1 calc R . .
C12 C 1.171(2) 1.1878(11) 0.7328(10) 0.049(3) Uani 1 1 d . . .
H12 H 1.1564 1.2802 0.7917 0.059 Uiso 1 1 calc R . .
C13 C 0.9963(17) 1.0656(10) 0.7052(8) 0.036(3) Uani 1 1 d . . .
H13 H 0.8637 1.0768 0.7481 0.043 Uiso 1 1 calc R . .
C14 C 0.7253(15) 0.7230(9) 0.4826(9) 0.030(2) Uani 1 1 d . . .
H14 H 0.6191 0.6378 0.4727 0.036 Uiso 1 1 calc R . .
C15 C 0.7684(14) 0.7521(9) 0.3777(8) 0.027(2) Uani 1 1 d . . .
H15 H 0.8678 0.8474 0.3914 0.032 Uiso 1 1 calc R . .
C16 C 0.5759(16) 0.7017(10) 0.2789(8) 0.037(3) Uani 1 1 d . . .
H16A H 0.5592 0.7665 0.2369 0.044 Uiso 1 1 calc R . .
H16B H 0.4295 0.6471 0.2883 0.044 Uiso 1 1 calc R . .
C17 C 0.7910(14) 0.6249(9) 0.2606(7) 0.023(2) Uani 1 1 d U . .
C18 C 0.9459(16) 0.6594(11) 0.1797(8) 0.030(2) Uani 1 1 d . . .
C19 C 1.1708(16) 0.5579(11) 0.0222(8) 0.038(3) Uani 1 1 d . . .
H19A H 1.0627 0.5386 -0.0454 0.057 Uiso 1 1 calc R . .
H19B H 1.2796 0.4880 -0.0004 0.057 Uiso 1 1 calc R . .
H19C H 1.2554 0.6578 0.0485 0.057 Uiso 1 1 calc R . .
C20 C 0.9288(16) 0.4577(11) 0.3340(8) 0.029(2) Uani 1 1 d . . .
C21 C 1.0007(15) 0.3003(10) 0.4359(8) 0.031(2) Uani 1 1 d . . .
C22 C 1.2679(16) 0.3106(11) 0.4192(9) 0.044(3) Uani 1 1 d . . .
H22A H 1.3473 0.2919 0.4810 0.065 Uiso 1 1 calc R . .
H22B H 1.3295 0.4086 0.4237 0.065 Uiso 1 1 calc R . .
H22C H 1.2921 0.2375 0.3425 0.065 Uiso 1 1 calc R . .
C23 C 0.9600(17) 0.4087(11) 0.5529(8) 0.042(3) Uani 1 1 d . . .
H23A H 0.7942 0.4090 0.5585 0.063 Uiso 1 1 calc R . .
H23B H 1.0363 0.5064 0.5630 0.063 Uiso 1 1 calc R . .
H23C H 1.0225 0.3820 0.6143 0.063 Uiso 1 1 calc R . .
C24 C 0.9014(18) 0.1460(11) 0.4121(10) 0.050(3) Uani 1 1 d . . .
H24A H 0.9686 0.1165 0.4709 0.075 Uiso 1 1 calc R . .
H24B H 0.9359 0.0820 0.3339 0.075 Uiso 1 1 calc R . .
H24C H 0.7342 0.1377 0.4160 0.075 Uiso 1 1 calc R . .
C25 C 0.6262(16) 0.3700(9) 0.1633(9) 0.026(2) Uani 1 1 d . . .
C26 C 0.4637(16) 0.1124(10) 0.0665(8) 0.036(3) Uani 1 1 d . . .
C27 C 0.4719(19) -0.0067(11) 0.1085(10) 0.058(3) Uani 1 1 d . . .
H27A H 0.6325 -0.0183 0.1194 0.086 Uiso 1 1 calc R . .
H27B H 0.3866 -0.0985 0.0506 0.086 Uiso 1 1 calc R . .
H27C H 0.4022 0.0178 0.1833 0.086 Uiso 1 1 calc R . .
C28 C 0.2080(16) 0.1396(11) 0.0605(11) 0.052(3) Uani 1 1 d . . .
H28A H 0.1501 0.1644 0.1381 0.077 Uiso 1 1 calc R . .
H28B H 0.1125 0.0509 0.0042 0.077 Uiso 1 1 calc R . .
H28C H 0.2019 0.2207 0.0355 0.077 Uiso 1 1 calc R . .
C29 C 0.5642(16) 0.0903(11) -0.0467(9) 0.046(3) Uani 1 1 d . . .
H29A H 0.5473 0.1732 -0.0679 0.069 Uiso 1 1 calc R . .
H29B H 0.4836 -0.0004 -0.1080 0.069 Uiso 1 1 calc R . .
H29C H 0.7279 0.0836 -0.0389 0.069 Uiso 1 1 calc R . .
N N 0.7619(11) 0.4805(7) 0.2604(6) 0.0254(19) Uani 1 1 d . . .
O1 O 0.9694(11) 0.7720(7) 0.1653(6) 0.0414(18) Uani 1 1 d . . .
O2 O 1.0432(10) 0.5419(7) 0.1174(5) 0.0353(17) Uani 1 1 d . . .
O3 O 1.1012(10) 0.5505(7) 0.3776(6) 0.0375(17) Uani 1 1 d . . .
O4 O 0.8808(10) 0.3331(6) 0.3439(5) 0.0343(17) Uani 1 1 d . . .
O5 O 0.5961(10) 0.2430(6) 0.1659(5) 0.0339(17) Uani 1 1 d . . .
O6 O 0.5435(11) 0.4046(7) 0.0874(6) 0.0393(17) Uani 1 1 d . . .

loop_
_atom_site_aniso_label
_atom_site_aniso_U_11
_atom_site_aniso_U_22
_atom_site_aniso_U_33
_atom_site_aniso_U_23
_atom_site_aniso_U_13
_atom_site_aniso_U_12
C1 0.014(6) 0.029(5) 0.048(7) 0.015(5) -0.011(5) 0.002(4)
C2 0.019(6) 0.060(7) 0.027(6) 0.015(5) -0.012(5) 0.004(5)
C3 0.027(7) 0.059(7) 0.037(7) 0.020(6) 0.010(5) 0.011(5)
C4 0.013(6) 0.064(7) 0.041(7) 0.026(6) 0.000(5) -0.004(5)
C5 0.015(6) 0.048(6) 0.027(6) 0.008(5) 0.000(5) 0.004(5)
C6 0.016(6) 0.043(6) 0.041(6) 0.012(5) -0.002(5) 0.004(5)
C7 0.027(6) 0.032(6) 0.041(7) 0.014(5) 0.003(5) 0.006(5)
C8 0.018(6) 0.045(6) 0.027(6) 0.009(5) -0.007(5) 0.005(4)
C9 0.024(6) 0.051(7) 0.042(6) 0.019(5) 0.002(5) 0.006(5)
C10 0.013(6) 0.060(8) 0.058(8) 0.027(7) -0.007(5) -0.002(5)
C11 0.025(7) 0.050(8) 0.066(8) 0.021(7) -0.030(6) -0.016(5)
C12 0.038(8) 0.044(7) 0.054(7) 0.011(6) -0.015(6) -0.003(6)
C13 0.017(6) 0.049(7) 0.035(6) 0.008(6) -0.002(5) 0.004(5)
C14 0.014(5) 0.026(5) 0.041(6) 0.006(5) 0.005(5) 0.000(4)
C15 0.004(5) 0.037(6) 0.034(6) 0.013(5) -0.011(4) -0.004(4)
C16 0.010(5) 0.055(7) 0.033(6) 0.005(5) -0.008(5) 0.005(5)
C17 0.006(5) 0.038(5) 0.025(5) 0.013(4) -0.008(4) 0.000(4)
C18 0.022(6) 0.035(6) 0.023(6) 0.003(5) -0.018(5) 0.000(5)
C19 0.022(6) 0.060(7) 0.031(6) 0.015(5) 0.003(5) 0.011(5)
C20 0.008(5) 0.048(6) 0.044(7) 0.030(5) 0.004(5) 0.015(5)
C21 0.014(5) 0.045(6) 0.031(6) 0.012(5) -0.002(5) 0.009(5)
C22 0.019(6) 0.053(7) 0.050(7) 0.013(6) -0.006(5) 0.002(5)
C23 0.015(6) 0.071(8) 0.044(7) 0.026(6) -0.006(5) 0.011(5)
C24 0.024(6) 0.060(7) 0.071(8) 0.034(6) -0.019(6) 0.003(5)
C25 0.019(6) 0.020(5) 0.046(7) 0.018(5) 0.011(5) 0.007(4)
C26 0.024(6) 0.032(6) 0.031(6) -0.009(5) -0.015(5) 0.003(4)
C27 0.033(7) 0.053(7) 0.079(9) 0.020(7) -0.010(7) 0.001(5)
C28 0.005(6) 0.058(7) 0.076(8) 0.011(6) -0.009(6) 0.004(5)
C29 0.014(6) 0.057(7) 0.039(7) -0.008(5) -0.018(5) 0.004(5)
N 0.009(4) 0.035(5) 0.031(5) 0.012(4) -0.006(4) 0.003(3)
O1 0.024(4) 0.050(4) 0.057(5) 0.028(4) 0.005(3) 0.008(3)
O2 0.021(4) 0.042(4) 0.036(4) 0.009(3) -0.004(3) 0.004(3)
O3 0.008(4) 0.051(4) 0.050(5) 0.017(4) -0.007(3) 0.001(3)
O4 0.013(4) 0.042(4) 0.052(4) 0.023(3) -0.011(3) 0.004(3)
O5 0.016(4) 0.039(4) 0.039(4) 0.009(3) -0.005(3) 0.002(3)
O6 0.025(4) 0.053(4) 0.042(4) 0.019(4) -0.005(3) 0.013(3)

loop_
_atom_type_symbol
_atom_type_description
_atom_type_scat_dispersion_real
_atom_type_scat_dispersion_imag
_atom_type_scat_source
C C 0.0033 0.0016 'International Tables Vol C Tables 4.2.6.8 and 6.1.1.4'
H H 0.0000 0.0000 'International Tables Vol C Tables 4.2.6.8 and 6.1.1.4'
N N 0.0061 0.0033 'International Tables Vol C Tables 4.2.6.8 and 6.1.1.4'
O O 0.0106 0.0060 'International Tables Vol C Tables 4.2.6.8 and 6.1.1.4'

loop_
_geom_angle_atom_site_label_1
_geom_angle_atom_site_label_2
_geom_angle_atom_site_label_3
_geom_angle
_geom_angle_site_symmetry_1
_geom_angle_site_symmetry_3
_geom_angle_publ_flag
C2 C1 C6 123.4(9) . . ?
C2 C1 H1 118.3 . . ?
C6 C1 H1 118.3 . . ?
C1 C2 C3 121.4(9) . . ?
C1 C2 H2 119.3 . . ?
C3 C2 H2 119.3 . . ?
C4 C3 C2 115.5(9) . . ?
C4 C3 H3 122.3 . . ?
C2 C3 H3 122.3 . . ?
C5 C4 C3 123.6(10) . . ?
C5 C4 H4 118.2 . . ?
C3 C4 H4 118.2 . . ?
C4 C5 C6 121.6(9) . . ?
C4 C5 H5 119.2 . . ?
C6 C5 H5 119.2 . . ?
C5 C6 C1 114.4(9) . . ?
C5 C6 C7 123.0(9) . . ?
C1 C6 C7 122.6(9) . . ?
C14 C7 C6 120.3(8) . . ?
C14 C7 C8 122.5(9) . . ?
C6 C7 C8 116.9(8) . . ?
C13 C8 C9 117.2(9) . . ?
C13 C8 C7 121.1(9) . . ?
C9 C8 C7 121.6(9) . . ?
C10 C9 C8 119.2(10) . . ?
C10 C9 H9 120.4 . . ?
C8 C9 H9 120.4 . . ?
C11 C10 C9 122.6(11) . . ?
C11 C10 H10 118.7 . . ?
C9 C10 H10 118.7 . . ?
C10 C11 C12 120.4(10) . . ?
C10 C11 H11 119.8 . . ?
C12 C11 H11 119.8 . . ?
C11 C12 C13 117.6(10) . . ?
C11 C12 H12 121.2 . . ?
C13 C12 H12 121.2 . . ?
C8 C13 C12 123.0(10) . . ?
C8 C13 H13 118.5 . . ?
C12 C13 H13 118.5 . . ?
C7 C14 C15 126.3(8) . . ?
C7 C14 H14 116.8 . . ?
C15 C14 H14 116.8 . . ?
C14 C15 C16 119.0(8) . . ?
C14 C15 C17 120.0(7) . . ?
C16 C15 C17 60.4(5) . . ?
C14 C15 H15 115.4 . . ?
C16 C15 H15 115.4 . . ?
C17 C15 H15 115.4 . . ?
C15 C16 C17 60.2(6) . . ?
C15 C16 H16A 117.8 . . ?
C17 C16 H16A 117.8 . . ?
C15 C16 H16B 117.8 . . ?
C17 C16 H16B 117.8 . . ?
H16A C16 H16B 114.9 . . ?
N C17 C18 119.0(7) . . ?
N C17 C15 117.0(7) . . ?
C18 C17 C15 116.8(7) . . ?
N C17 C16 116.9(7) . . ?
C18 C17 C16 113.7(8) . . ?
C15 C17 C16 59.4(5) . . ?
O1 C18 O2 124.6(9) . . ?
O1 C18 C17 124.9(9) . . ?
O2 C18 C17 110.3(8) . . ?
O2 C19 H19A 109.5 . . ?
O2 C19 H19B 109.5 . . ?
H19A C19 H19B 109.5 . . ?
O2 C19 H19C 109.5 . . ?
H19A C19 H19C 109.5 . . ?
H19B C19 H19C 109.5 . . ?
O3 C20 O4 126.8(8) . . ?
O3 C20 N 119.7(8) . . ?
O4 C20 N 113.4(8) . . ?
C24 C21 C23 114.6(9) . . ?
C24 C21 O4 104.3(7) . . ?
C23 C21 O4 108.5(7) . . ?
C24 C21 C22 109.3(8) . . ?
C23 C21 C22 110.4(7) . . ?
O4 C21 C22 109.5(7) . . ?
C21 C22 H22A 109.5 . . ?
C21 C22 H22B 109.5 . . ?
H22A C22 H22B 109.5 . . ?
C21 C22 H22C 109.5 . . ?
H22A C22 H22C 109.5 . . ?
H22B C22 H22C 109.5 . . ?
C21 C23 H23A 109.5 . . ?
C21 C23 H23B 109.5 . . ?
H23A C23 H23B 109.5 . . ?
C21 C23 H23C 109.5 . . ?
H23A C23 H23C 109.5 . . ?
H23B C23 H23C 109.5 . . ?
C21 C24 H24A 109.5 . . ?
C21 C24 H24B 109.5 . . ?
H24A C24 H24B 109.5 . . ?
C21 C24 H24C 109.5 . . ?
H24A C24 H24C 109.5 . . ?
H24B C24 H24C 109.5 . . ?
O6 C25 O5 126.5(9) . . ?
O6 C25 N 118.5(7) . . ?
O5 C25 N 115.0(8) . . ?
C27 C26 C29 115.6(8) . . ?
C27 C26 O5 102.1(8) . . ?
C29 C26 O5 111.5(8) . . ?
C27 C26 C28 109.0(9) . . ?
C29 C26 C28 110.6(8) . . ?
O5 C26 C28 107.5(7) . . ?
C26 C27 H27A 109.5 . . ?
C26 C27 H27B 109.5 . . ?
H27A C27 H27B 109.5 . . ?
C26 C27 H27C 109.5 . . ?
H27A C27 H27C 109.5 . . ?
H27B C27 H27C 109.5 . . ?
C26 C28 H28A 109.5 . . ?
C26 C28 H28B 109.5 . . ?
H28A C28 H28B 109.5 . . ?
C26 C28 H28C 109.5 . . ?
H28A C28 H28C 109.5 . . ?
H28B C28 H28C 109.5 . . ?
C26 C29 H29A 109.5 . . ?
C26 C29 H29B 109.5 . . ?
H29A C29 H29B 109.5 . . ?
C26 C29 H29C 109.5 . . ?
H29A C29 H29C 109.5 . . ?
H29B C29 H29C 109.5 . . ?
C25 N C20 125.8(7) . . ?
C25 N C17 115.7(6) . . ?
C20 N C17 115.0(7) . . ?
C18 O2 C19 114.1(7) . . ?
C20 O4 C21 122.3(7) . . ?
C25 O5 C26 121.4(8) . . ?

loop_
_geom_bond_atom_site_label_1
_geom_bond_atom_site_label_2
_geom_bond_distance
_geom_bond_site_symmetry_2
_geom_bond_publ_flag
C1 C2 1.338(12) . ?
C1 C6 1.430(12) . ?
C1 H1 0.9500 . ?
C2 C3 1.412(13) . ?
C2 H2 0.9500 . ?
C3 C4 1.406(13) . ?
C3 H3 0.9500 . ?
C4 C5 1.339(13) . ?
C4 H4 0.9500 . ?
C5 C6 1.420(12) . ?
C5 H5 0.9500 . ?
C6 C7 1.444(12) . ?
C7 C14 1.363(12) . ?
C7 C8 1.474(12) . ?
C8 C13 1.376(12) . ?
C8 C9 1.429(13) . ?
C9 C10 1.387(13) . ?
C9 H9 0.9500 . ?
C10 C11 1.345(14) . ?
C10 H10 0.9500 . ?
C11 C12 1.401(15) . ?
C11 H11 0.9500 . ?
C12 C13 1.411(13) . ?
C12 H12 0.9500 . ?
C13 H13 0.9500 . ?
C14 C15 1.462(12) . ?
C14 H14 0.9500 . ?
C15 C16 1.530(12) . ?
C15 C17 1.543(12) . ?
C15 H15 1.0000 . ?
C16 C17 1.547(12) . ?
C16 H16A 0.9900 . ?
C16 H16B 0.9900 . ?
C17 N 1.434(10) . ?
C17 C18 1.479(13) . ?
C18 O1 1.200(10) . ?
C18 O2 1.348(11) . ?
C19 O2 1.464(10) . ?
C19 H19A 0.9800 . ?
C19 H19B 0.9800 . ?
C19 H19C 0.9800 . ?
C20 O3 1.230(11) . ?
C20 O4 1.296(10) . ?
C20 N 1.425(10) . ?
C21 C24 1.489(12) . ?
C21 C23 1.490(13) . ?
C21 O4 1.492(10) . ?
C21 C22 1.586(13) . ?
C22 H22A 0.9800 . ?
C22 H22B 0.9800 . ?
C22 H22C 0.9800 . ?
C23 H23A 0.9800 . ?
C23 H23B 0.9800 . ?
C23 H23C 0.9800 . ?
C24 H24A 0.9800 . ?
C24 H24B 0.9800 . ?
C24 H24C 0.9800 . ?
C25 O6 1.234(10) . ?
C25 O5 1.276(10) . ?
C25 N 1.414(11) . ?
C26 C27 1.482(13) . ?
C26 C29 1.486(14) . ?
C26 O5 1.507(10) . ?
C26 C28 1.571(13) . ?
C27 H27A 0.9800 . ?
C27 H27B 0.9800 . ?
C27 H27C 0.9800 . ?
C28 H28A 0.9800 . ?
C28 H28B 0.9800 . ?
C28 H28C 0.9800 . ?
C29 H29A 0.9800 . ?
C29 H29B 0.9800 . ?
C29 H29C 0.9800 . ?

loop_
_geom_torsion_atom_site_label_1
_geom_torsion_atom_site_label_2
_geom_torsion_atom_site_label_3
_geom_torsion_atom_site_label_4
_geom_torsion
_geom_torsion_site_symmetry_1
_geom_torsion_site_symmetry_2
_geom_torsion_site_symmetry_3
_geom_torsion_site_symmetry_4
_geom_torsion_publ_flag
C6 C1 C2 C3 0.6(15) . . . . ?
C1 C2 C3 C4 -2.2(14) . . . . ?
C2 C3 C4 C5 1.7(15) . . . . ?
C3 C4 C5 C6 0.5(16) . . . . ?
C4 C5 C6 C1 -2.1(13) . . . . ?
C4 C5 C6 C7 175.3(9) . . . . ?
C2 C1 C6 C5 1.6(13) . . . . ?
C2 C1 C6 C7 -175.9(9) . . . . ?
C5 C6 C7 C14 -31.5(14) . . . . ?
C1 C6 C7 C14 145.8(9) . . . . ?
C5 C6 C7 C8 154.4(9) . . . . ?
C1 C6 C7 C8 -28.4(13) . . . . ?
C14 C7 C8 C13 129.4(10) . . . . ?
C6 C7 C8 C13 -56.6(12) . . . . ?
C14 C7 C8 C9 -52.3(13) . . . . ?
C6 C7 C8 C9 121.7(10) . . . . ?
C13 C8 C9 C10 -1.8(13) . . . . ?
C7 C8 C9 C10 179.9(9) . . . . ?
C8 C9 C10 C11 1.6(14) . . . . ?
C9 C10 C11 C12 -1.0(15) . . . . ?
C10 C11 C12 C13 0.7(15) . . . . ?
C9 C8 C13 C12 1.7(14) . . . . ?
C7 C8 C13 C12 -180.0(9) . . . . ?
C11 C12 C13 C8 -1.2(14) . . . . ?
C6 C7 C14 C15 178.9(8) . . . . ?
C8 C7 C14 C15 -7.3(15) . . . . ?
C7 C14 C15 C16 -149.9(9) . . . . ?
C7 C14 C15 C17 139.5(9) . . . . ?
C14 C15 C16 C17 -110.1(9) . . . . ?
C14 C15 C17 N 1.6(11) . . . . ?
C16 C15 C17 N -106.8(8) . . . . ?
C14 C15 C17 C18 -148.7(8) . . . . ?
C16 C15 C17 C18 102.9(8) . . . . ?
C14 C15 C17 C16 108.4(9) . . . . ?
C15 C16 C17 N 106.9(8) . . . . ?
C15 C16 C17 C18 -108.2(8) . . . . ?
N C17 C18 O1 173.7(8) . . . . ?
C15 C17 C18 O1 -36.7(12) . . . . ?
C16 C17 C18 O1 29.6(12) . . . . ?
N C17 C18 O2 -1.4(10) . . . . ?
C15 C17 C18 O2 148.2(7) . . . . ?
C16 C17 C18 O2 -145.5(7) . . . . ?
O6 C25 N C20 -158.0(8) . . . . ?
O5 C25 N C20 24.2(12) . . . . ?
O6 C25 N C17 -0.2(11) . . . . ?
O5 C25 N C17 -178.0(7) . . . . ?
O3 C20 N C25 147.1(9) . . . . ?
O4 C20 N C25 -30.6(11) . . . . ?
O3 C20 N C17 -10.9(12) . . . . ?
O4 C20 N C17 171.4(7) . . . . ?
C18 C17 N C25 -73.9(9) . . . . ?
C15 C17 N C25 136.5(7) . . . . ?
C16 C17 N C25 69.0(9) . . . . ?
C18 C17 N C20 86.4(9) . . . . ?
C15 C17 N C20 -63.2(9) . . . . ?
C16 C17 N C20 -130.7(8) . . . . ?
O1 C18 O2 C19 -4.3(12) . . . . ?
C17 C18 O2 C19 170.9(7) . . . . ?
O3 C20 O4 C21 16.3(14) . . . . ?
N C20 O4 C21 -166.1(7) . . . . ?
C24 C21 O4 C20 -177.5(9) . . . . ?
C23 C21 O4 C20 59.9(10) . . . . ?
C22 C21 O4 C20 -60.7(10) . . . . ?
O6 C25 O5 C26 5.0(13) . . . . ?
N C25 O5 C26 -177.4(7) . . . . ?
C27 C26 O5 C25 -179.4(8) . . . . ?
C29 C26 O5 C25 56.6(10) . . . . ?
C28 C26 O5 C25 -64.8(11) . . . . ?

loop_
_cod_related_entry_id
_cod_related_entry_database
_cod_related_entry_code
1 ChemSpider 10187742
